data_7120062
loop_
_publ_author_name
'Moriyama, Katsuhiko'
'Hamada, Tsukasa'
'Nakamura, Yu'
'togo, hideo'

_publ_section_title
;
 Catalytic Dehydrogenative Dual Functionalization of Ethers:
 Dealkylation--Oxidation--Bromination Accompanied by C--O Bond Cleavage
 via Aerobic Oxidation of Bromide
;
_journal_name_full 'Chem. Commun.'
_journal_paper_doi 10.1039/C7CC02166F
_journal_year 2017
_chemical_formula_sum 'C10 H10 Br2 O2'
_chemical_formula_weight 322.00
_space_group_crystal_system monoclinic
_space_group_IT_number 14
_space_group_name_Hall '-P 2ybc'
_space_group_name_H-M_alt 'P 1 21/c 1'
_symmetry_space_group_name_Hall '-P 2ybc'
_symmetry_space_group_name_H-M 'P 1 21/c 1'
_atom_sites_solution_hydrogens geom
_audit_update_record
;
2017-02-07 deposited with the CCDC.
2017-05-03 downloaded from the CCDC.
;
_cell_angle_alpha 90
_cell_angle_beta 95.2864(16)
_cell_angle_gamma 90
_cell_formula_units_Z 8
_cell_length_a 20.362(2)
_cell_length_b 6.3138(7)
_cell_length_c 16.3787(18)
_cell_measurement_reflns_used 2478
_cell_measurement_temperature 173
_cell_measurement_theta_max 27.2970
_cell_measurement_theta_min 2.4977
_cell_volume 2096.7(4)
_computing_cell_refinement 'SAINT V8.34A (Bruker AXS Inc., 2013)'
_computing_data_collection 'APEX2 (Bruker AXS, 2006)'
_computing_data_reduction 'SAINT V8.34A (Bruker AXS Inc., 2013)'
_computing_molecular_graphics 'XSHEL (Bruker AXS,2002)'
_computing_publication_material 'XCIF (Bruker AXS, 2001)'
_computing_structure_refinement 'SHELXL-2013 (Sheldrick, 2013)'
_computing_structure_solution 'SHELXS-97 (Sheldrick, 1997)'
_diffrn_ambient_temperature 173
_diffrn_detector_area_resol_mean 8.3333
_diffrn_measured_fraction_theta_full 0.999
_diffrn_measured_fraction_theta_max 0.987
_diffrn_measurement_device_type 'Bruker APEXII CCD area detector'
_diffrn_measurement_method 'Phi and Omega scans'
_diffrn_radiation_monochromator graphite
_diffrn_radiation_type MoK\a
_diffrn_radiation_wavelength 0.71073
_diffrn_reflns_av_R_equivalents 0.0383
_diffrn_reflns_av_unetI/netI 0.0562
_diffrn_reflns_limit_h_max 26
_diffrn_reflns_limit_h_min -23
_diffrn_reflns_limit_k_max 8
_diffrn_reflns_limit_k_min -6
_diffrn_reflns_limit_l_max 21
_diffrn_reflns_limit_l_min -16
_diffrn_reflns_number 11379
_diffrn_reflns_theta_full 25.500
_diffrn_reflns_theta_max 27.462
_diffrn_reflns_theta_min 1.00
_diffrn_source 'fine-focus sealed tube'
_exptl_absorpt_coefficient_mu 7.702
_exptl_absorpt_correction_T_max 0.51
_exptl_absorpt_correction_T_min 0.36
_exptl_absorpt_correction_type empirical
_exptl_absorpt_process_details 'SADABS (Sheldrick 1996)'
_exptl_crystal_colour colourless
_exptl_crystal_density_diffrn 2.040
_exptl_crystal_density_method 'not measured'
_exptl_crystal_description Plate
_exptl_crystal_F_000 1248
_exptl_crystal_size_max 0.200
_exptl_crystal_size_mid 0.200
_exptl_crystal_size_min 0.100
_refine_diff_density_max 0.491
_refine_diff_density_min -0.554
_refine_ls_extinction_method none
_refine_ls_goodness_of_fit_ref 1.040
_refine_ls_hydrogen_treatment constr
_refine_ls_matrix_type full
_refine_ls_number_parameters 255
_refine_ls_number_reflns 4737
_refine_ls_number_restraints 0
_refine_ls_restrained_S_all 1.040
_refine_ls_R_factor_all 0.0642
_refine_ls_R_factor_gt 0.0357
_refine_ls_shift/su_max 0.001
_refine_ls_shift/su_mean 0.000
_refine_ls_structure_factor_coef Fsqd
_refine_ls_weighting_details 'w=1/[\s^2^(Fo^2^)+(0.0120P)^2^+2.4177P] where P=(Fo^2^+2Fc^2^)/3'
_refine_ls_weighting_scheme calc
_refine_ls_wR_factor_gt 0.0572
_refine_ls_wR_factor_ref 0.0635
_reflns_number_gt 3424
_reflns_number_total 4737
_reflns_threshold_expression 'I > 2\s(I)'
_cod_data_source_file c7cc02166f2.cif
_cod_data_source_block I
_cod_database_code 7120062

loop_
_space_group_symop_operation_xyz
'x, y, z'
'-x, y+1/2, -z+1/2'
'-x, -y, -z'
'x, -y-1/2, z-1/2'

loop_
_atom_site_type_symbol
_atom_site_label
_atom_site_fract_x
_atom_site_fract_y
_atom_site_fract_z
_atom_site_U_iso_or_equiv
_atom_site_adp_type
_atom_site_calc_flag
_atom_site_refinement_flags_adp
_atom_site_refinement_flags_posn
_atom_site_occupancy
Br Br1 0.18130(2) 0.67243(7) 0.40583(2) 0.02440(11) Uani d . . 1
Br Br3 0.31794(2) 0.16737(7) 0.36559(3) 0.02691(11) Uani d . . 1
Br Br2 0.13175(2) 1.09862(7) 0.47838(2) 0.02636(11) Uani d . . 1
Br Br4 0.36963(2) 0.59322(7) 0.44766(3) 0.02850(12) Uani d . . 1
O O3 0.46207(13) 0.1842(4) 0.30285(15) 0.0215(6) Uani d . . 1
O O4 0.47956(13) 0.5369(4) 0.33826(16) 0.0221(7) Uani d . . 1
H H4 0.4974 0.5782 0.2968 0.033 Uiso calc U R 1
O O2 0.02139(13) 1.0522(5) 0.34337(15) 0.0217(7) Uani d . . 1
H H2 0.0049 1.0983 0.2979 0.033 Uiso calc U R 1
O O1 0.03659(12) 0.6980(4) 0.31137(15) 0.0197(6) Uani d . . 1
C C14 0.4839(2) 0.0920(7) 0.3819(2) 0.0248(10) Uani d . . 1
H H14A 0.5323 0.1066 0.3934 0.03 Uiso calc U R 1
H H14B 0.4724 -0.0603 0.3829 0.03 Uiso calc U R 1
C C1 0.06806(18) 0.8952(6) 0.3306(2) 0.0158(8) Uani d . . 1
C C12 0.39663(18) 0.3405(6) 0.3932(2) 0.0181(9) Uani d . . 1
C C8 0.18785(19) 1.0687(8) 0.1390(3) 0.0272(10) Uani d . . 1
H H8 0.214 1.1081 0.0963 0.033 Uiso calc U R 1
C C10 0.13492(19) 1.1586(7) 0.2589(2) 0.0232(9) Uani d . . 1
H H10 0.1249 1.2602 0.2987 0.028 Uiso calc U R 1
C C6 0.12592(18) 0.8071(7) 0.2050(2) 0.0194(9) Uani d . . 1
H H6 0.1103 0.6656 0.2077 0.023 Uiso calc U R 1
C C18 0.31212(19) 0.5651(7) 0.0964(2) 0.0266(10) Uani d . . 1
H H18 0.2856 0.6065 0.0483 0.032 Uiso calc U R 1
C C2 0.10349(18) 0.8485(6) 0.4170(2) 0.0158(8) Uani d . . 1
C C3 0.05144(19) 0.7228(7) 0.4572(2) 0.0206(9) Uani d . . 1
H H3A 0.0214 0.8179 0.4843 0.025 Uiso calc U R 1
H H3B 0.072 0.6218 0.4982 0.025 Uiso calc U R 1
C C20 0.37252(18) 0.2980(7) 0.1759(2) 0.0200(9) Uani d . . 1
H H20 0.387 0.1554 0.1821 0.024 Uiso calc U R 1
C C4 0.0149(2) 0.6067(7) 0.3853(2) 0.0240(10) Uani d . . 1
H H4A 0.0253 0.4535 0.3881 0.029 Uiso calc U R 1
H H4B -0.0333 0.6245 0.3862 0.029 Uiso calc U R 1
C C16 0.36770(18) 0.6511(7) 0.2278(2) 0.0231(10) Uani d . . 1
H H16 0.3793 0.7527 0.2695 0.028 Uiso calc U R 1
C C7 0.16428(19) 0.8663(7) 0.1428(2) 0.0239(10) Uani d . . 1
H H7 0.1742 0.7655 0.1027 0.029 Uiso calc U R 1
C C9 0.1736(2) 1.2161(7) 0.1975(3) 0.0272(10) Uani d . . 1
H H9 0.1904 1.3561 0.1954 0.033 Uiso calc U R 1
C C11 0.43168(18) 0.3833(6) 0.3147(2) 0.0167(9) Uani d . . 1
C C19 0.33412(19) 0.3601(7) 0.1054(2) 0.0225(10) Uani d . . 1
H H19 0.323 0.2599 0.0632 0.027 Uiso calc U R 1
C C13 0.44852(19) 0.2132(7) 0.4454(2) 0.0214(9) Uani d . . 1
H H13A 0.4793 0.3076 0.4785 0.026 Uiso calc U R 1
H H13B 0.4277 0.115 0.4825 0.026 Uiso calc U R 1
C C15 0.38969(18) 0.4451(6) 0.2373(2) 0.0168(9) Uani d . . 1
C C5 0.11041(17) 0.9534(6) 0.2630(2) 0.0161(9) Uani d . . 1
C C17 0.3287(2) 0.7100(7) 0.1576(3) 0.0278(10) Uani d . . 1
H H17 0.3133 0.8517 0.1517 0.033 Uiso calc U R 1

loop_
_atom_site_aniso_label
_atom_site_aniso_U_11
_atom_site_aniso_U_22
_atom_site_aniso_U_33
_atom_site_aniso_U_12
_atom_site_aniso_U_13
_atom_site_aniso_U_23
Br1 0.0227(2) 0.0237(2) 0.0258(2) 0.00681(19) -0.00281(17) 0.00101(19)
Br3 0.0237(2) 0.0289(3) 0.0283(2) -0.0076(2) 0.00311(18) 0.0023(2)
Br2 0.0327(2) 0.0198(2) 0.0248(2) -0.00209(19) -0.00662(18) -0.00667(19)
Br4 0.0338(3) 0.0228(2) 0.0304(2) 0.0042(2) 0.01105(19) -0.0059(2)
O3 0.0260(15) 0.0191(16) 0.0189(15) 0.0096(13) 0.0001(12) 0.0008(12)
O4 0.0247(16) 0.0205(17) 0.0217(15) -0.0063(13) 0.0050(12) 0.0003(13)
O2 0.0209(15) 0.0262(18) 0.0177(14) 0.0094(13) 0.0001(12) 0.0032(13)
O1 0.0226(15) 0.0196(16) 0.0162(14) -0.0091(12) -0.0010(11) -0.0017(12)
C14 0.029(2) 0.024(2) 0.022(2) 0.005(2) 0.0025(18) 0.0072(19)
C1 0.0145(19) 0.015(2) 0.017(2) -0.0029(16) -0.0014(15) -0.0030(17)
C12 0.018(2) 0.017(2) 0.019(2) -0.0014(17) 0.0043(16) -0.0032(17)
C8 0.017(2) 0.040(3) 0.026(2) 0.002(2) 0.0054(18) 0.008(2)
C10 0.023(2) 0.022(2) 0.025(2) -0.0010(19) 0.0001(17) 0.0030(19)
C6 0.020(2) 0.016(2) 0.023(2) 0.0025(17) 0.0017(17) 0.0008(18)
C18 0.021(2) 0.037(3) 0.021(2) -0.005(2) -0.0002(18) 0.011(2)
C2 0.018(2) 0.014(2) 0.016(2) -0.0009(16) 0.0006(15) -0.0018(17)
C3 0.022(2) 0.026(3) 0.013(2) -0.0001(18) -0.0004(16) 0.0019(18)
C20 0.019(2) 0.020(2) 0.021(2) -0.0020(18) 0.0056(17) -0.0004(18)
C4 0.028(2) 0.024(2) 0.021(2) -0.0073(19) 0.0024(18) 0.0046(19)
C16 0.019(2) 0.022(3) 0.028(2) 0.0019(18) -0.0004(17) -0.0024(19)
C7 0.022(2) 0.032(3) 0.017(2) 0.0036(19) -0.0013(17) -0.0010(19)
C9 0.028(2) 0.021(3) 0.033(3) -0.0024(19) 0.0005(19) 0.010(2)
C11 0.020(2) 0.015(2) 0.015(2) 0.0029(17) 0.0032(16) -0.0009(17)
C19 0.020(2) 0.031(3) 0.017(2) -0.0051(19) 0.0033(17) 0.0008(19)
C13 0.023(2) 0.024(3) 0.017(2) 0.0046(18) 0.0006(17) 0.0051(18)
C15 0.013(2) 0.019(2) 0.018(2) -0.0018(16) 0.0044(16) -0.0010(17)
C5 0.0117(19) 0.018(2) 0.018(2) 0.0003(16) -0.0021(16) 0.0028(17)
C17 0.029(2) 0.018(3) 0.036(3) 0.0037(19) -0.001(2) 0.010(2)

loop_
_atom_type_symbol
_atom_type_description
_atom_type_scat_dispersion_real
_atom_type_scat_dispersion_imag
_atom_type_scat_source
C C 0.0033 0.0016 'International Tables Vol C Tables 4.2.6.8 and 6.1.1.4'
H H 0.0000 0.0000 'International Tables Vol C Tables 4.2.6.8 and 6.1.1.4'
O O 0.0106 0.0060 'International Tables Vol C Tables 4.2.6.8 and 6.1.1.4'
Br Br -0.2901 2.4595 'International Tables Vol C Tables 4.2.6.8 and 6.1.1.4'

loop_
_geom_angle_atom_site_label_1
_geom_angle_atom_site_label_2
_geom_angle_atom_site_label_3
_geom_angle
C11 O3 C14 109.5(3)
C11 O4 H4 109.5
C1 O2 H2 109.5
C1 O1 C4 109.2(3)
O3 C14 C13 106.4(3)
O3 C14 H14A 110.5
C13 C14 H14A 110.5
O3 C14 H14B 110.5
C13 C14 H14B 110.5
H14A C14 H14B 108.6
O2 C1 O1 110.8(3)
O2 C1 C5 112.2(3)
O1 C1 C5 109.0(3)
O2 C1 C2 105.2(3)
O1 C1 C2 101.4(3)
C5 C1 C2 117.7(3)
C13 C12 C11 102.1(3)
C13 C12 Br4 112.8(3)
C11 C12 Br4 114.3(3)
C13 C12 Br3 110.2(3)
C11 C12 Br3 109.6(2)
Br4 C12 Br3 107.81(18)
C7 C8 C9 120.0(4)
C7 C8 H8 120.0
C9 C8 H8 120.0
C9 C10 C5 120.7(4)
C9 C10 H10 119.6
C5 C10 H10 119.6
C5 C6 C7 120.2(4)
C5 C6 H6 119.9
C7 C6 H6 119.9
C19 C18 C17 119.5(4)
C19 C18 H18 120.2
C17 C18 H18 120.2
C3 C2 C1 102.1(3)
C3 C2 Br2 112.7(2)
C1 C2 Br2 114.2(3)
C3 C2 Br1 110.3(3)
C1 C2 Br1 109.6(2)
Br2 C2 Br1 107.94(17)
C2 C3 C4 103.0(3)
C2 C3 H3A 111.2
C4 C3 H3A 111.2
C2 C3 H3B 111.2
C4 C3 H3B 111.2
H3A C3 H3B 109.1
C15 C20 C19 119.8(4)
C15 C20 H20 120.1
C19 C20 H20 120.1
O1 C4 C3 106.9(3)
O1 C4 H4A 110.3
C3 C4 H4A 110.3
O1 C4 H4B 110.3
C3 C4 H4B 110.3
H4A C4 H4B 108.6
C15 C16 C17 120.1(4)
C15 C16 H16 120.0
C17 C16 H16 120.0
C8 C7 C6 120.5(4)
C8 C7 H7 119.8
C6 C7 H7 119.8
C10 C9 C8 119.7(4)
C10 C9 H9 120.1
C8 C9 H9 120.1
O4 C11 O3 110.4(3)
O4 C11 C15 112.1(3)
O3 C11 C15 109.5(3)
O4 C11 C12 104.7(3)
O3 C11 C12 101.4(3)
C15 C11 C12 118.1(3)
C18 C19 C20 120.5(4)
C18 C19 H19 119.7
C20 C19 H19 119.7
C14 C13 C12 103.2(3)
C14 C13 H13A 111.1
C12 C13 H13A 111.1
C14 C13 H13B 111.1
C12 C13 H13B 111.1
H13A C13 H13B 109.1
C16 C15 C20 119.4(4)
C16 C15 C11 119.3(3)
C20 C15 C11 121.2(4)
C6 C5 C10 118.9(4)
C6 C5 C1 121.6(4)
C10 C5 C1 119.6(4)
C18 C17 C16 120.6(4)
C18 C17 H17 119.7
C16 C17 H17 119.7

loop_
_geom_bond_atom_site_label_1
_geom_bond_atom_site_label_2
_geom_bond_distance
Br1 C2 1.957(4)
Br3 C12 1.958(4)
Br2 C2 1.932(4)
Br4 C12 1.932(4)
O3 C11 1.422(4)
O3 C14 1.452(4)
O4 C11 1.404(4)
O4 H4 0.84
O2 C1 1.402(4)
O2 H2 0.84
O1 C1 1.422(4)
O1 C4 1.446(4)
C14 C13 1.524(5)
C14 H14A 0.99
C14 H14B 0.99
C1 C5 1.511(5)
C1 C2 1.555(5)
C12 C13 1.526(5)
C12 C11 1.550(5)
C8 C7 1.369(6)
C8 C9 1.384(6)
C8 H8 0.95
C10 C9 1.382(5)
C10 C5 1.392(6)
C10 H10 0.95
C6 C5 1.382(5)
C6 C7 1.391(5)
C6 H6 0.95
C18 C19 1.373(6)
C18 C17 1.376(6)
C18 H18 0.95
C2 C3 1.522(5)
C3 C4 1.523(5)
C3 H3A 0.99
C3 H3B 0.99
C20 C15 1.389(5)
C20 C19 1.390(5)
C20 H20 0.95
C4 H4A 0.99
C4 H4B 0.99
C16 C15 1.379(6)
C16 C17 1.386(5)
C16 H16 0.95
C7 H7 0.95
C9 H9 0.95
C11 C15 1.513(5)
C19 H19 0.95
C13 H13A 0.99
C13 H13B 0.99
C17 H17 0.95
